data_7055165
loop_
_publ_author_name
'Feng, Xiao Dong'
'Zhang, Xiao Xi'
'Wang, Zhi Nan'
'Song, Jian'
'Xing, Yong Heng'
'Bai, Feng Ying'

_publ_section_title
;
 Mimicking vanadium haloperoxidases: vanadium(iii)--carboxylic acid
 complexes and their application in H2O2detection
;
_journal_issue 2
_journal_name_full 'New J. Chem.'
_journal_page_first 1222
_journal_paper_doi 10.1039/C5NJ01905B
_journal_volume 40
_journal_year 2016
_chemical_formula_moiety C14H15N2O12V
_chemical_formula_sum 'C14 H15 N2 O12 V'
_chemical_formula_weight 454.22
_chemical_name_systematic
; 
 ? 
;
_space_group_IT_number 2
_symmetry_cell_setting triclinic
_symmetry_space_group_name_Hall '-P 1'
_symmetry_space_group_name_H-M 'P -1'
_atom_sites_solution_hydrogens geom
_atom_sites_solution_primary direct
_atom_sites_solution_secondary difmap
_audit_creation_method SHELXL-97
_audit_update_record
;
2015-10-01 deposited with the CCDC.
2015-11-16 downloaded from the CCDC.
;
_cell_angle_alpha 82.404(4)
_cell_angle_beta 73.547(4)
_cell_angle_gamma 68.028(4)
_cell_formula_units_Z 2
_cell_length_a 8.540(2)
_cell_length_b 9.813(3)
_cell_length_c 11.707(3)
_cell_measurement_reflns_used 1199
_cell_measurement_temperature 296(2)
_cell_measurement_theta_max 25.76
_cell_measurement_theta_min 2.66
_cell_volume 872.2(4)
_computing_cell_refinement 'Bruker SMART'
_computing_data_collection 'Bruker SMART'
_computing_data_reduction 'Bruker SAINT'
_computing_molecular_graphics 'Bruker SHELXTL'
_computing_publication_material 'Bruker SHELXTL'
_computing_structure_refinement 'SHELXL-97 (Sheldrick, 1997)'
_computing_structure_solution 'SHELXS-97 (Sheldrick, 1990)'
_diffrn_ambient_temperature 296(2)
_diffrn_measured_fraction_theta_full 0.968
_diffrn_measured_fraction_theta_max 0.968
_diffrn_measurement_device_type 'CCD area detector'
_diffrn_measurement_method 'phi and omega scans'
_diffrn_radiation_monochromator graphite
_diffrn_radiation_source 'fine-focus sealed tube'
_diffrn_radiation_type MoK\a
_diffrn_radiation_wavelength 0.71073
_diffrn_reflns_av_R_equivalents 0.0360
_diffrn_reflns_limit_h_max 8
_diffrn_reflns_limit_h_min -10
_diffrn_reflns_limit_k_max 11
_diffrn_reflns_limit_k_min -12
_diffrn_reflns_limit_l_max 13
_diffrn_reflns_limit_l_min -14
_diffrn_reflns_number 4712
_diffrn_reflns_theta_full 25.95
_diffrn_reflns_theta_max 25.95
_diffrn_reflns_theta_min 1.81
_diffrn_standards_decay_% 0
_diffrn_standards_interval_count 0
_diffrn_standards_interval_time 0
_diffrn_standards_number 0
_exptl_absorpt_coefficient_mu 0.642
_exptl_absorpt_correction_T_max 0.9686
_exptl_absorpt_correction_T_min 0.9269
_exptl_absorpt_correction_type multi-scan
_exptl_absorpt_process_details sadabs
_exptl_crystal_colour yellow
_exptl_crystal_density_diffrn 1.730
_exptl_crystal_density_method 'not measured'
_exptl_crystal_description block
_exptl_crystal_F_000 464
_exptl_crystal_size_max 0.12
_exptl_crystal_size_mid 0.08
_exptl_crystal_size_min 0.05
_refine_diff_density_max 0.690
_refine_diff_density_min -0.705
_refine_diff_density_rms 0.098
_refine_ls_extinction_method none
_refine_ls_goodness_of_fit_ref 1.044
_refine_ls_hydrogen_treatment mixed
_refine_ls_matrix_type full
_refine_ls_number_parameters 262
_refine_ls_number_reflns 3313
_refine_ls_number_restraints 1
_refine_ls_restrained_S_all 1.049
_refine_ls_R_factor_all 0.0835
_refine_ls_R_factor_gt 0.0555
_refine_ls_shift/su_max 0.000
_refine_ls_shift/su_mean 0.000
_refine_ls_structure_factor_coef Fsqd
_refine_ls_weighting_details 'calc w=1/[\s^2^(Fo^2^)+(0.0710P)^2^+0.7317P] where P=(Fo^2^+2Fc^2^)/3'
_refine_ls_weighting_scheme calc
_refine_ls_wR_factor_gt 0.1371
_refine_ls_wR_factor_ref 0.1534
_reflns_number_gt 2386
_reflns_number_total 3313
_reflns_threshold_expression >2sigma(I)
_cod_data_source_file c5nj01905b2.cif
_cod_data_source_block b
_cod_depositor_comments
;
The following automatic conversions were performed:

'_symmetry_cell_setting' value 'Triclinic' changed to 'triclinic'
according to
/usr/data/users/saulius/crontab/automatic-downloads/rss-feeds/RSC/lib/dictionaries/cif_core.dic
dictionary named 'cif_core.dic' version 2.4.2 from 2011-04-26.

Automatic conversion script
Id: cif_fix_values 4268 2015-11-12 08:31:59Z antanas 

 Adding full bibliography for 7055165--7055166.cif.
;
_cod_original_sg_symbol_H-M P-1
_cod_database_code 7055165
_diffrn_reflns_av_nueti/neti 0.0743

loop_
_symmetry_equiv_pos_as_xyz
'x, y, z'
'-x, -y, -z'

loop_
_atom_site_label
_atom_site_type_symbol
_atom_site_fract_x
_atom_site_fract_y
_atom_site_fract_z
_atom_site_U_iso_or_equiv
_atom_site_adp_type
_atom_site_occupancy
_atom_site_symmetry_multiplicity
_atom_site_calc_flag
_atom_site_refinement_flags
O2W O 0.6033(4) 0.0254(3) 0.1615(2) 0.0372(8) Uani 1 1 d .
H2WB H 0.5134 0.0054 0.1650 0.056 Uiso 1 1 d R
H2WC H 0.6149 0.0877 0.1050 0.056 Uiso 1 1 d R
O10 O 0.7194(4) 0.3160(3) 0.4305(2) 0.0292(7) Uani 1 1 d .
H10A H 0.8105 0.2992 0.4692 0.044 Uiso 1 1 d R
H10B H 0.6639 0.4198 0.4179 0.044 Uiso 1 1 d R
V1 V 0.53624(9) 0.23088(7) 0.53769(6) 0.0223(2) Uani 1 1 d .
O3 O 0.4330(4) 0.3996(3) 0.6550(2) 0.0294(7) Uani 1 1 d .
O1 O 0.7205(4) 0.0242(3) 0.4948(2) 0.0270(6) Uani 1 1 d .
O5 O 0.4785(4) 0.1866(3) 0.3832(2) 0.0302(7) Uani 1 1 d .
O2 O 0.9470(4) -0.1683(3) 0.5324(3) 0.0319(7) Uani 1 1 d .
N1 N 0.6802(4) 0.1660(4) 0.6691(3) 0.0245(7) Uani 1 1 d .
O6 O 0.3412(4) 0.3956(3) 0.4690(3) 0.0334(7) Uani 1 1 d .
C3 C 0.3623(5) 0.3121(4) 0.3880(3) 0.0255(9) Uani 1 1 d .
O7 O 0.3559(4) 0.1359(4) 0.0116(3) 0.0531(10) Uani 1 1 d D
C5 C 0.8149(5) 0.0386(4) 0.6603(4) 0.0254(9) Uani 1 1 d .
N2 N 0.2792(4) 0.2786(4) 0.2137(3) 0.0266(8) Uani 1 1 d .
O4 O 0.4407(5) 0.4971(4) 0.8157(3) 0.0510(10) Uani 1 1 d .
C10 C 0.2442(5) 0.3648(4) 0.3048(3) 0.0247(9) Uani 1 1 d .
O8 O 0.0880(5) 0.2420(4) -0.0065(3) 0.0512(9) Uani 1 1 d .
H8A H 0.1235 0.1846 -0.0608 0.077 Uiso 1 1 calc R
C11 C 0.1031(5) 0.4970(5) 0.3275(4) 0.0304(10) Uani 1 1 d .
H11 H 0.0868 0.5551 0.3895 0.037 Uiso 1 1 calc R
O9 O 0.3530(4) 0.1419(3) 0.6369(2) 0.0268(6) Uani 1 1 d .
H9A H 0.3851 0.0966 0.7088 0.040 Uiso 1 1 d R
H9B H 0.3492 0.0693 0.5913 0.040 Uiso 1 1 d R
C14 C 0.1656(5) 0.3230(5) 0.1446(4) 0.0283(9) Uani 1 1 d .
C1 C 0.8354(5) -0.0470(4) 0.5559(3) 0.0241(9) Uani 1 1 d .
C13 C 0.0184(6) 0.4506(5) 0.1644(4) 0.0370(11) Uani 1 1 d .
H13 H -0.0588 0.4753 0.1163 0.044 Uiso 1 1 calc R
C9 C 0.6440(6) 0.2591(5) 0.7547(4) 0.0294(9) Uani 1 1 d .
C6 C 0.9218(6) 0.0000(5) 0.7377(4) 0.0333(10) Uani 1 1 d .
H6 H 1.0163 -0.0881 0.7302 0.040 Uiso 1 1 calc R
C4 C 0.2085(4) 0.2240(4) 0.0405(4) 0.0353(10) Uani 1 1 d D
C12 C -0.0125(6) 0.5401(5) 0.2557(4) 0.0352(10) Uani 1 1 d .
H12 H -0.1084 0.6272 0.2689 0.042 Uiso 1 1 calc R
C2 C 0.4936(6) 0.3975(5) 0.7454(4) 0.0308(10) Uani 1 1 d .
C7 C 0.8844(7) 0.0959(5) 0.8262(4) 0.0428(12) Uani 1 1 d .
H7 H 0.9549 0.0726 0.8788 0.051 Uiso 1 1 calc R
C8 C 0.7427(7) 0.2266(5) 0.8373(4) 0.0396(11) Uani 1 1 d .
H8 H 0.7147 0.2905 0.8980 0.048 Uiso 1 1 calc R
O1W O 0.7747(5) 0.2147(4) 0.1282(3) 0.0571(10) Uani 1 1 d .
H1WA H 0.8854 0.1802 0.1138 0.086 Uiso 1 1 d R
H1WC H 0.7419 0.3010 0.0978 0.086 Uiso 1 1 d R

loop_
_atom_site_aniso_label
_atom_site_aniso_U_11
_atom_site_aniso_U_22
_atom_site_aniso_U_33
_atom_site_aniso_U_23
_atom_site_aniso_U_13
_atom_site_aniso_U_12
O2W 0.0428(19) 0.0369(18) 0.0312(16) -0.0038(14) -0.0156(14) -0.0080(15)
O10 0.0286(16) 0.0200(15) 0.0396(16) 0.0040(12) -0.0148(13) -0.0065(12)
V1 0.0242(4) 0.0164(4) 0.0270(4) -0.0034(3) -0.0119(3) -0.0031(3)
O3 0.0321(16) 0.0194(15) 0.0368(16) -0.0077(12) -0.0166(13) -0.0013(13)
O1 0.0286(16) 0.0180(14) 0.0353(16) -0.0055(12) -0.0154(13) -0.0024(12)
O5 0.0351(17) 0.0237(16) 0.0309(15) -0.0054(12) -0.0179(13) -0.0009(13)
O2 0.0263(16) 0.0239(16) 0.0400(17) -0.0020(13) -0.0104(13) -0.0010(13)
N1 0.0260(18) 0.0189(18) 0.0302(18) -0.0014(14) -0.0117(15) -0.0059(14)
O6 0.0377(18) 0.0239(16) 0.0379(17) -0.0069(13) -0.0195(14) -0.0009(13)
C3 0.029(2) 0.024(2) 0.023(2) -0.0023(16) -0.0074(17) -0.0066(18)
O7 0.037(2) 0.056(2) 0.058(2) -0.0310(18) -0.0225(18) 0.0094(17)
C5 0.027(2) 0.022(2) 0.029(2) 0.0033(16) -0.0123(17) -0.0070(17)
N2 0.0292(19) 0.0256(19) 0.0242(17) -0.0013(14) -0.0096(15) -0.0068(15)
O4 0.063(2) 0.036(2) 0.050(2) -0.0186(16) -0.0298(18) 0.0046(17)
C10 0.024(2) 0.022(2) 0.027(2) -0.0030(16) -0.0081(17) -0.0057(17)
O8 0.048(2) 0.064(2) 0.0433(19) -0.0170(17) -0.0237(17) -0.0076(18)
C11 0.032(2) 0.026(2) 0.031(2) -0.0050(18) -0.0098(19) -0.0054(19)
O9 0.0306(16) 0.0214(15) 0.0289(15) -0.0035(11) -0.0103(12) -0.0067(12)
C14 0.031(2) 0.027(2) 0.027(2) 0.0011(17) -0.0137(18) -0.0067(18)
C1 0.022(2) 0.019(2) 0.030(2) 0.0024(16) -0.0075(17) -0.0065(17)
C13 0.035(3) 0.038(3) 0.037(2) -0.002(2) -0.019(2) -0.004(2)
C9 0.034(2) 0.027(2) 0.031(2) -0.0041(17) -0.0111(18) -0.0103(19)
C6 0.034(2) 0.031(2) 0.034(2) 0.0013(18) -0.018(2) -0.005(2)
C4 0.040(3) 0.039(3) 0.028(2) 0.0007(19) -0.016(2) -0.011(2)
C12 0.030(2) 0.026(2) 0.039(2) -0.0054(19) -0.012(2) 0.0050(19)
C2 0.035(2) 0.025(2) 0.034(2) -0.0055(18) -0.0129(19) -0.0075(19)
C7 0.050(3) 0.042(3) 0.042(3) 0.002(2) -0.030(2) -0.009(2)
C8 0.051(3) 0.035(3) 0.038(3) -0.007(2) -0.026(2) -0.009(2)
O1W 0.048(2) 0.036(2) 0.076(3) -0.0069(18) -0.013(2) -0.0022(17)

loop_
_atom_type_symbol
_atom_type_description
_atom_type_scat_dispersion_real
_atom_type_scat_dispersion_imag
_atom_type_scat_source
C C 0.0033 0.0016 'International Tables Vol C Tables 4.2.6.8 and 6.1.1.4'
H H 0.0000 0.0000 'International Tables Vol C Tables 4.2.6.8 and 6.1.1.4'
N N 0.0061 0.0033 'International Tables Vol C Tables 4.2.6.8 and 6.1.1.4'
O O 0.0106 0.0060 'International Tables Vol C Tables 4.2.6.8 and 6.1.1.4'
V V 0.3005 0.5294 'International Tables Vol C Tables 4.2.6.8 and 6.1.1.4'

loop_
_geom_angle_atom_site_label_1
_geom_angle_atom_site_label_2
_geom_angle_atom_site_label_3
_geom_angle
H2WB O2W H2WC 109.5
V1 O10 H10A 109.3
V1 O10 H10B 109.4
H10A O10 H10B 109.5
O3 V1 O1 146.18(11)
O3 V1 O9 89.39(11)
O1 V1 O9 91.52(11)
O3 V1 O10 93.06(12)
O1 V1 O10 87.33(11)
O9 V1 O10 177.10(11)
O3 V1 O6 74.66(11)
O1 V1 O6 139.13(11)
O9 V1 O6 89.91(12)
O10 V1 O6 89.23(12)
O3 V1 N1 73.20(12)
O1 V1 N1 72.99(12)
O9 V1 N1 92.12(12)
O10 V1 N1 90.09(12)
O6 V1 N1 147.77(12)
O3 V1 O5 135.66(11)
O1 V1 O5 78.12(11)
O9 V1 O5 86.82(11)
O10 V1 O5 90.34(12)
O6 V1 O5 61.18(11)
N1 V1 O5 151.05(12)
C2 O3 V1 123.1(3)
C1 O1 V1 123.1(2)
C3 O5 V1 89.8(2)
C5 N1 C9 120.4(4)
C5 N1 V1 120.1(3)
C9 N1 V1 119.3(3)
C3 O6 V1 91.0(2)
O5 C3 O6 118.0(4)
O5 C3 C10 123.0(4)
O6 C3 C10 119.0(3)
N1 C5 C6 121.4(4)
N1 C5 C1 111.7(3)
C6 C5 C1 126.9(4)
C10 N2 C14 116.6(3)
N2 C10 C11 123.7(4)
N2 C10 C3 117.5(3)
C11 C10 C3 118.9(4)
C4 O8 H8A 109.5
C12 C11 C10 118.7(4)
C12 C11 H11 120.6
C10 C11 H11 120.6
V1 O9 H9A 109.4
V1 O9 H9B 109.4
H9A O9 H9B 109.5
N2 C14 C13 123.0(4)
N2 C14 C4 115.9(3)
C13 C14 C4 121.1(4)
O2 C1 O1 124.8(4)
O2 C1 C5 123.1(4)
O1 C1 C5 112.1(3)
C12 C13 C14 119.6(4)
C12 C13 H13 120.2
C14 C13 H13 120.2
N1 C9 C8 121.5(4)
N1 C9 C2 111.8(4)
C8 C9 C2 126.6(4)
C7 C6 C5 118.2(4)
C7 C6 H6 120.9
C5 C6 H6 120.9
O7 C4 O8 126.1(4)
O7 C4 C14 117.2(4)
O8 C4 C14 116.7(3)
C13 C12 C11 118.3(4)
C13 C12 H12 120.8
C11 C12 H12 120.8
O4 C2 O3 125.7(4)
O4 C2 C9 121.7(4)
O3 C2 C9 112.6(3)
C6 C7 C8 120.6(4)
C6 C7 H7 119.7
C8 C7 H7 119.7
C7 C8 C9 117.8(4)
C7 C8 H8 121.1
C9 C8 H8 121.1
H1WA O1W H1WC 109.5

loop_
_geom_bond_atom_site_label_1
_geom_bond_atom_site_label_2
_geom_bond_distance
O2W H2WB 0.8501
O2W H2WC 0.8499
O10 V1 2.076(3)
O10 H10A 0.9600
O10 H10B 0.9599
V1 O3 2.056(3)
V1 O1 2.068(3)
V1 O9 2.070(3)
V1 O6 2.106(3)
V1 N1 2.123(3)
V1 O5 2.139(3)
O3 C2 1.298(5)
O1 C1 1.310(5)
O5 C3 1.255(5)
O2 C1 1.221(5)
N1 C5 1.338(5)
N1 C9 1.338(5)
O6 C3 1.266(5)
C3 C10 1.505(6)
O7 C4 1.212(2)
C5 C6 1.384(6)
C5 C1 1.507(6)
N2 C10 1.346(5)
N2 C14 1.350(5)
O4 C2 1.229(5)
C10 C11 1.395(6)
O8 C4 1.245(5)
O8 H8A 0.8200
C11 C12 1.386(6)
C11 H11 0.9300
O9 H9A 0.9601
O9 H9B 0.9600
C14 C13 1.391(6)
C14 C4 1.536(6)
C13 C12 1.379(6)
C13 H13 0.9300
C9 C8 1.388(6)
C9 C2 1.496(6)
C6 C7 1.381(6)
C6 H6 0.9300
C12 H12 0.9300
C7 C8 1.385(7)
C7 H7 0.9300
C8 H8 0.9300
O1W H1WA 0.8500
O1W H1WC 0.8500

loop_
_geom_torsion_atom_site_label_1
_geom_torsion_atom_site_label_2
_geom_torsion_atom_site_label_3
_geom_torsion_atom_site_label_4
_geom_torsion
O1 V1 O3 C2 2.3(4)
O9 V1 O3 C2 94.1(3)
O10 V1 O3 C2 -87.5(3)
O6 V1 O3 C2 -175.8(3)
N1 V1 O3 C2 1.7(3)
O5 V1 O3 C2 178.9(3)
O3 V1 O1 C1 -2.6(4)
O9 V1 O1 C1 -93.8(3)
O10 V1 O1 C1 88.9(3)
O6 V1 O1 C1 174.6(3)
N1 V1 O1 C1 -2.0(3)
O5 V1 O1 C1 179.8(3)
O3 V1 O5 C3 4.6(3)
O1 V1 O5 C3 -177.3(3)
O9 V1 O5 C3 90.5(3)
O10 V1 O5 C3 -90.1(2)
O6 V1 O5 C3 -1.1(2)
N1 V1 O5 C3 179.1(3)
O3 V1 N1 C5 -177.1(3)
O1 V1 N1 C5 3.3(3)
O9 V1 N1 C5 94.2(3)
O10 V1 N1 C5 -83.9(3)
O6 V1 N1 C5 -172.6(3)
O5 V1 N1 C5 7.0(5)
O3 V1 N1 C9 -2.6(3)
O1 V1 N1 C9 177.8(3)
O9 V1 N1 C9 -91.3(3)
O10 V1 N1 C9 90.6(3)
O6 V1 N1 C9 1.9(4)
O5 V1 N1 C9 -178.5(3)
O3 V1 O6 C3 -174.7(3)
O1 V1 O6 C3 6.9(3)
O9 V1 O6 C3 -85.3(2)
O10 V1 O6 C3 92.0(2)
N1 V1 O6 C3 -179.1(3)
O5 V1 O6 C3 1.1(2)
V1 O5 C3 O6 1.9(4)
V1 O5 C3 C10 -175.9(4)
V1 O6 C3 O5 -1.9(4)
V1 O6 C3 C10 176.0(3)
C9 N1 C5 C6 -0.9(6)
V1 N1 C5 C6 173.5(3)
C9 N1 C5 C1 -178.3(3)
V1 N1 C5 C1 -3.9(5)
C14 N2 C10 C11 -2.4(6)
C14 N2 C10 C3 176.0(4)
O5 C3 C10 N2 -7.6(6)
O6 C3 C10 N2 174.6(4)
O5 C3 C10 C11 170.9(4)
O6 C3 C10 C11 -6.9(6)
N2 C10 C11 C12 2.8(7)
C3 C10 C11 C12 -175.5(4)
C10 N2 C14 C13 -0.2(6)
C10 N2 C14 C4 179.5(3)
V1 O1 C1 O2 -179.2(3)
V1 O1 C1 C5 0.7(4)
N1 C5 C1 O2 -178.1(4)
C6 C5 C1 O2 4.7(7)
N1 C5 C1 O1 2.0(5)
C6 C5 C1 O1 -175.2(4)
N2 C14 C13 C12 2.3(7)
C4 C14 C13 C12 -177.4(4)
C5 N1 C9 C8 -0.6(6)
V1 N1 C9 C8 -175.1(3)
C5 N1 C9 C2 177.5(4)
V1 N1 C9 C2 3.0(5)
N1 C5 C6 C7 1.0(7)
C1 C5 C6 C7 178.0(4)
N2 C14 C4 O7 -16.6(6)
C13 C14 C4 O7 163.1(5)
N2 C14 C4 O8 163.5(4)
C13 C14 C4 O8 -16.8(7)
C14 C13 C12 C11 -1.8(7)
C10 C11 C12 C13 -0.6(7)
V1 O3 C2 O4 177.5(4)
V1 O3 C2 C9 -0.7(5)
N1 C9 C2 O4 -179.7(4)
C8 C9 C2 O4 -1.8(7)
N1 C9 C2 O3 -1.5(5)
C8 C9 C2 O3 176.4(4)
C5 C6 C7 C8 0.4(7)
C6 C7 C8 C9 -1.8(8)
N1 C9 C8 C7 2.0(7)
C2 C9 C8 C7 -175.8(4)
